data_4080204
loop_
_publ_author_name
'Mills, David P.'
'Lewis, William'
'Blake, Alexander J.'
'Liddle, Stephen T.'

_publ_section_title
;
 Reactivity Studies of a T-Shaped Yttrium Carbene: C--F and C--O Bond
 Activation and C&#x2550;C Bond Formation Promoted by [Y(BIPM)(I)(THF)2]
 (BIPM = C(PPh2NSiMe3)2)
;
_journal_issue 5
_journal_name_full Organometallics
_journal_page_first 1239
_journal_paper_doi 10.1021/om301016j
_journal_volume 32
_journal_year 2013
_chemical_formula_moiety 'C36 H47 I N2 P3 Si2 Y'
_chemical_formula_sum 'C36 H47 I N2 P3 Si2 Y'
_chemical_formula_weight 872.66
_chemical_name_systematic
; 
 ? 
;
_space_group_IT_number 62
_symmetry_cell_setting orthorhombic
_symmetry_space_group_name_Hall '-P 2ac 2n'
_symmetry_space_group_name_H-M 'P n m a'
_atom_sites_solution_hydrogens 'geom, Me from difmap'
_atom_sites_solution_primary direct
_atom_sites_solution_secondary difmap
_audit_creation_method
;
CrysAlisPro, Oxford Diffraction Ltd.,
Version 1.171.35.19 (release 27-10-2011 CrysAlis171 .NET)
(compiled Oct 27 2011,15:02:11)
;
_cell_angle_alpha 90.00
_cell_angle_beta 90.00
_cell_angle_gamma 90.00
_cell_formula_units_Z 4
_cell_length_a 20.021(3)
_cell_length_b 19.555(2)
_cell_length_c 10.4855(8)
_cell_measurement_reflns_used 1893
_cell_measurement_temperature 120(2)
_cell_measurement_theta_max 74.46
_cell_measurement_theta_min 3.16
_cell_volume 4105.2(8)
_computing_cell_refinement
;
CrysAlisPro, Agilent Technologies,
Version 1.171.35.19 (release 27-10-2011 CrysAlis171 .NET)
(compiled Oct 27 2011,15:02:11)
;
_computing_data_collection
;
CrysAlisPro, Agilent Technologies,
Version 1.171.35.19 (release 27-10-2011 CrysAlis171 .NET)
(compiled Oct 27 2011,15:02:11)
;
_computing_data_reduction
;
CrysAlisPro, Agilent Technologies,
Version 1.171.35.19 (release 27-10-2011 CrysAlis171 .NET)
(compiled Oct 27 2011,15:02:11)
;
_computing_molecular_graphics 'SHELXTL (Sheldrick, 2008)'
_computing_publication_material 'enCIFer(Allen et al.,2004);PLATON(Spek,2003)'
_computing_structure_refinement 'SHELXL97 (Sheldrick, 2008)'
_computing_structure_solution 'SHELXS97 (Sheldrick, 2008)'
_diffrn_ambient_temperature 120(2)
_diffrn_detector_area_resol_mean 10.3613
_diffrn_measured_fraction_theta_full 0.998
_diffrn_measured_fraction_theta_max 0.998
_diffrn_measurement_device_type 'SuperNova, Single source at offset), Atlas'
_diffrn_measurement_method '\w scans'
_diffrn_radiation_monochromator mirror
_diffrn_radiation_source 'SuperNova (Cu) X-ray Source'
_diffrn_radiation_type 'Cu K\a'
_diffrn_radiation_wavelength 1.5418
_diffrn_reflns_av_R_equivalents 0.1353
_diffrn_reflns_av_sigmaI/netI 0.1787
_diffrn_reflns_limit_h_max 23
_diffrn_reflns_limit_h_min -21
_diffrn_reflns_limit_k_max 17
_diffrn_reflns_limit_k_min -23
_diffrn_reflns_limit_l_max 12
_diffrn_reflns_limit_l_min -12
_diffrn_reflns_number 9593
_diffrn_reflns_theta_full 67.50
_diffrn_reflns_theta_max 67.50
_diffrn_reflns_theta_min 4.52
_diffrn_standards_decay_% 0
_diffrn_standards_number 0
_exptl_absorpt_coefficient_mu 9.763
_exptl_absorpt_correction_T_max 0.760
_exptl_absorpt_correction_T_min 0.591
_exptl_absorpt_correction_type gaussian
_exptl_absorpt_process_details
;
CrysAlisPro, Agilent Technologies,
Version 1.171.35.21 (release 20-01-2012 CrysAlis171 .NET)
(compiled Jan 23 2012,18:06:46)
Numerical absorption correction based on gaussian integration over
            a multifaceted crystal model
;
_exptl_crystal_colour colourless
_exptl_crystal_density_diffrn 1.412
_exptl_crystal_density_method 'not measured'
_exptl_crystal_description column
_exptl_crystal_F_000 1768
_exptl_crystal_size_max 0.0880
_exptl_crystal_size_mid 0.0575
_exptl_crystal_size_min 0.0373
_refine_diff_density_max 1.925
_refine_diff_density_min -2.050
_refine_diff_density_rms 0.215
_refine_ls_extinction_method none
_refine_ls_goodness_of_fit_ref 1.067
_refine_ls_hydrogen_treatment constr
_refine_ls_matrix_type full
_refine_ls_number_parameters 219
_refine_ls_number_reflns 3812
_refine_ls_number_restraints 172
_refine_ls_restrained_S_all 1.047
_refine_ls_R_factor_all 0.1780
_refine_ls_R_factor_gt 0.0961
_refine_ls_shift/su_max 0.000
_refine_ls_shift/su_mean 0.000
_refine_ls_structure_factor_coef Fsqd
_refine_ls_weighting_details 'calc w=1/[\s^2^(Fo^2^)+(0.0000P)^2^+94.3427P] where P=(Fo^2^+2Fc^2^)/3'
_refine_ls_weighting_scheme calc
_refine_ls_wR_factor_gt 0.1916
_refine_ls_wR_factor_ref 0.2595
_reflns_number_gt 2024
_reflns_number_total 3812
_reflns_threshold_expression I>2\s(I)
_cod_data_source_file om301016j_si_001.cif
_cod_data_source_block 2
_cod_original_cell_volume 4105.1(9)
_cod_database_code 4080204

loop_
_symmetry_equiv_pos_as_xyz
'x, y, z'
'-x+1/2, -y, z+1/2'
'x+1/2, -y+1/2, -z+1/2'
'-x, y+1/2, -z'
'-x, -y, -z'
'x-1/2, y, -z-1/2'
'-x-1/2, y-1/2, z-1/2'
'x, -y-1/2, z'

loop_
_atom_site_label
_atom_site_type_symbol
_atom_site_fract_x
_atom_site_fract_y
_atom_site_fract_z
_atom_site_U_iso_or_equiv
_atom_site_adp_type
_atom_site_occupancy
_atom_site_symmetry_multiplicity
_atom_site_calc_flag
_atom_site_refinement_flags
_atom_site_disorder_assembly
_atom_site_disorder_group
I1 I 0.35447(12) 0.7500 0.97850(12) 0.0591(5) Uani 1 2 d SU . .
Y1 Y 0.34865(11) 0.7500 0.69861(14) 0.0337(5) Uani 1 2 d SU . .
P1 P 0.3129(2) 0.83014(18) 0.4667(3) 0.0281(7) Uani 1 1 d U . .
P2 P 0.4431(3) 0.7500 0.4673(5) 0.0370(12) Uani 1 2 d SU . .
Si1 Si 0.2787(3) 0.9176(2) 0.7068(4) 0.0416(10) Uani 1 1 d U . .
N1 N 0.3058(7) 0.8503(5) 0.6172(9) 0.030(2) Uani 1 1 d U . .
C1 C 0.3526(12) 0.7500 0.4550(15) 0.030(3) Uani 1 2 d SU . .
C2 C 0.2334(8) 0.8366(8) 0.3865(12) 0.036(3) Uani 1 1 d U . .
C3 C 0.1764(9) 0.8382(13) 0.4556(15) 0.069(5) Uani 1 1 d U . .
H3 H 0.1791 0.8359 0.5459 0.082 Uiso 1 1 calc R . .
C4 C 0.1125(11) 0.8432(14) 0.3969(17) 0.080(6) Uani 1 1 d U . .
H4 H 0.0735 0.8447 0.4483 0.095 Uiso 1 1 calc R . .
C5 C 0.1069(10) 0.8459(9) 0.2662(15) 0.049(4) Uani 1 1 d U . .
H5 H 0.0646 0.8491 0.2252 0.059 Uiso 1 1 calc R . .
C6 C 0.1652(10) 0.8439(10) 0.1982(15) 0.056(4) Uani 1 1 d U . .
H6 H 0.1627 0.8452 0.1077 0.067 Uiso 1 1 calc R . .
C7 C 0.2278(10) 0.8402(10) 0.2547(13) 0.049(4) Uani 1 1 d U . .
H7 H 0.2668 0.8400 0.2032 0.059 Uiso 1 1 calc R . .
C8 C 0.3686(9) 0.8889(7) 0.3836(12) 0.034(3) Uani 1 1 d U . .
C9 C 0.3912(10) 0.9495(7) 0.4375(15) 0.045(4) Uani 1 1 d U . .
H9 H 0.3774 0.9615 0.5213 0.054 Uiso 1 1 calc R . .
C10 C 0.4329(10) 0.9921(8) 0.3719(16) 0.052(4) Uani 1 1 d U . .
H10 H 0.4483 1.0330 0.4111 0.063 Uiso 1 1 calc R . .
C11 C 0.4530(10) 0.9766(9) 0.2492(16) 0.053(4) Uani 1 1 d U . .
H11 H 0.4801 1.0075 0.2023 0.064 Uiso 1 1 calc R . .
C12 C 0.4336(9) 0.9165(9) 0.1967(15) 0.049(4) Uani 1 1 d U . .
H12 H 0.4489 0.9045 0.1139 0.059 Uiso 1 1 calc R . .
C13 C 0.3916(9) 0.8720(8) 0.2623(13) 0.039(3) Uani 1 1 d U . .
H13 H 0.3785 0.8300 0.2241 0.047 Uiso 1 1 calc R . .
C14 C 0.2364(12) 0.9850(10) 0.6120(19) 0.070(6) Uani 1 1 d U . .
H14A H 0.2631 0.9953 0.5360 0.105 Uiso 1 1 calc R . .
H14B H 0.2318 1.0265 0.6639 0.105 Uiso 1 1 calc R . .
H14C H 0.1921 0.9690 0.5860 0.105 Uiso 1 1 calc R . .
C15 C 0.2177(10) 0.8830(8) 0.8258(16) 0.050(4) Uani 1 1 d U . .
H15A H 0.1795 0.8631 0.7810 0.075 Uiso 1 1 calc R . .
H15B H 0.2023 0.9202 0.8812 0.075 Uiso 1 1 calc R . .
H15C H 0.2395 0.8478 0.8776 0.075 Uiso 1 1 calc R . .
C16 C 0.3520(10) 0.9538(9) 0.7965(17) 0.058(4) Uani 1 1 d U . .
H16A H 0.3653 0.9219 0.8640 0.088 Uiso 1 1 calc R . .
H16B H 0.3395 0.9977 0.8346 0.088 Uiso 1 1 calc R . .
H16C H 0.3895 0.9606 0.7376 0.088 Uiso 1 1 calc R . .
C17 C 0.4606(13) 0.7500 0.6266(18) 0.041(4) Uani 1 2 d SU . .
C18 C 0.5251(13) 0.7500 0.6810(19) 0.041(4) Uani 1 2 d SU . .
C19 C 0.5822(15) 0.7500 0.586(2) 0.057(6) Uani 1 2 d SU . .
H19A H 0.6234 0.7358 0.6293 0.085 Uiso 0.50 1 calc PR A -1
H19B H 0.5880 0.7961 0.5515 0.085 Uiso 0.50 1 calc PR A -1
H19C H 0.5723 0.7181 0.5168 0.085 Uiso 0.50 1 calc PR A -1
C20 C 0.5305(13) 0.8158(10) 0.764(2) 0.084(8) Uani 1 1 d U . .
H20A H 0.5210 0.8560 0.7112 0.125 Uiso 1 1 calc R . .
H20B H 0.5757 0.8194 0.7992 0.125 Uiso 1 1 calc R . .
H20C H 0.4981 0.8134 0.8339 0.125 Uiso 1 1 calc R . .

loop_
_atom_site_aniso_label
_atom_site_aniso_U_11
_atom_site_aniso_U_22
_atom_site_aniso_U_33
_atom_site_aniso_U_23
_atom_site_aniso_U_13
_atom_site_aniso_U_12
I1 0.0961(14) 0.0662(11) 0.0150(6) 0.000 0.0000(8) 0.000
Y1 0.0579(12) 0.0300(9) 0.0133(7) 0.000 -0.0029(8) 0.000
P1 0.043(2) 0.0260(17) 0.0151(13) 0.0006(13) -0.0022(15) 0.0012(15)
P2 0.054(3) 0.036(3) 0.021(2) 0.000 -0.002(2) 0.000
Si1 0.056(3) 0.039(2) 0.0299(18) -0.0040(17) 0.007(2) 0.003(2)
N1 0.052(7) 0.023(5) 0.015(4) 0.004(3) 0.004(4) 0.008(5)
C1 0.055(7) 0.020(6) 0.015(5) 0.000 0.006(7) 0.000
C2 0.043(5) 0.047(8) 0.018(5) 0.007(6) -0.001(5) -0.004(6)
C3 0.042(6) 0.137(16) 0.027(6) 0.016(10) 0.002(5) -0.002(11)
C4 0.040(7) 0.158(18) 0.040(7) 0.004(12) -0.001(7) 0.014(12)
C5 0.051(8) 0.059(10) 0.037(6) -0.008(7) -0.013(6) 0.016(9)
C6 0.057(8) 0.083(11) 0.028(6) 0.002(8) -0.010(5) 0.008(10)
C7 0.046(7) 0.083(12) 0.020(5) -0.005(7) -0.003(5) 0.000(9)
C8 0.053(8) 0.025(6) 0.025(5) 0.019(5) 0.003(6) -0.003(6)
C9 0.068(11) 0.024(7) 0.043(7) 0.010(5) 0.018(8) -0.003(6)
C10 0.067(11) 0.033(8) 0.057(8) 0.005(6) 0.013(9) -0.008(7)
C11 0.061(11) 0.051(8) 0.047(7) 0.021(7) 0.014(8) -0.008(8)
C12 0.053(10) 0.059(9) 0.034(7) 0.008(6) 0.018(7) -0.005(8)
C13 0.046(9) 0.046(8) 0.026(6) 0.008(5) -0.001(6) -0.001(6)
C14 0.076(14) 0.054(11) 0.080(12) 0.018(9) 0.021(9) 0.035(10)
C15 0.060(10) 0.042(9) 0.048(8) -0.010(7) 0.020(8) -0.002(7)
C16 0.057(9) 0.060(10) 0.058(10) -0.031(8) 0.012(7) -0.016(8)
C17 0.053(6) 0.047(11) 0.024(6) 0.000 0.000(5) 0.000
C18 0.053(7) 0.044(10) 0.026(8) 0.000 -0.004(6) 0.000
C19 0.059(10) 0.080(17) 0.032(10) 0.000 0.000(9) 0.000
C20 0.108(18) 0.069(12) 0.074(12) -0.040(10) 0.041(11) -0.065(13)

loop_
_atom_type_symbol
_atom_type_description
_atom_type_scat_dispersion_real
_atom_type_scat_dispersion_imag
_atom_type_scat_source
C C 0.0181 0.0091 'International Tables Vol C Tables 4.2.6.8 and 6.1.1.4'
H H 0.0000 0.0000 'International Tables Vol C Tables 4.2.6.8 and 6.1.1.4'
I I -0.3257 6.8362 'International Tables Vol C Tables 4.2.6.8 and 6.1.1.4'
N N 0.0311 0.0180 'International Tables Vol C Tables 4.2.6.8 and 6.1.1.4'
P P 0.2955 0.4335 'International Tables Vol C Tables 4.2.6.8 and 6.1.1.4'
Si Si 0.2541 0.3302 'International Tables Vol C Tables 4.2.6.8 and 6.1.1.4'
Y Y -0.2670 2.0244 'International Tables Vol C Tables 4.2.6.8 and 6.1.1.4'

loop_
_geom_angle_atom_site_label_1
_geom_angle_atom_site_label_2
_geom_angle_atom_site_label_3
_geom_angle
_geom_angle_site_symmetry_1
_geom_angle_site_symmetry_3
N1 Y1 N1 116.7(6) 8_575 .
N1 Y1 C17 103.5(4) 8_575 .
N1 Y1 C17 103.5(4) . .
N1 Y1 C1 69.0(3) 8_575 .
N1 Y1 C1 69.0(3) . .
C17 Y1 C1 69.6(7) . .
N1 Y1 I1 112.6(2) 8_575 .
N1 Y1 I1 112.6(2) . .
C17 Y1 I1 106.3(5) . .
C1 Y1 I1 176.0(6) . .
N1 P1 C1 108.8(7) . .
N1 P1 C2 110.9(7) . .
C1 P1 C2 115.3(9) . .
N1 P1 C8 111.3(7) . .
C1 P1 C8 104.6(8) . .
C2 P1 C8 105.8(7) . .
C17 P2 C1 105.9(11) . .
N1 Si1 C14 113.5(7) . .
N1 Si1 C15 107.3(7) . .
C14 Si1 C15 108.5(9) . .
N1 Si1 C16 108.4(8) . .
C14 Si1 C16 110.8(10) . .
C15 Si1 C16 108.1(8) . .
P1 N1 Si1 138.3(7) . .
P1 N1 Y1 96.9(5) . .
Si1 N1 Y1 124.8(5) . .
P1 C1 P1 125.7(14) 8_575 .
P1 C1 P2 116.4(7) 8_575 8_575
P1 C1 P2 116.4(7) . 8_575
P1 C1 P2 116.4(7) 8_575 .
P1 C1 P2 116.4(7) . .
P1 C1 Y1 85.2(6) 8_575 .
P1 C1 Y1 85.2(6) . .
P2 C1 Y1 87.7(8) 8_575 .
P2 C1 Y1 87.7(8) . .
C3 C2 C7 117.6(17) . .
C3 C2 P1 119.8(11) . .
C7 C2 P1 122.6(14) . .
C2 C3 C4 121.9(15) . .
C2 C3 H3 119.0 . .
C4 C3 H3 119.0 . .
C5 C4 C3 120.5(19) . .
C5 C4 H4 119.8 . .
C3 C4 H4 119.8 . .
C6 C5 C4 116.6(19) . .
C6 C5 H5 121.7 . .
C4 C5 H5 121.7 . .
C5 C6 C7 123.3(14) . .
C5 C6 H6 118.3 . .
C7 C6 H6 118.3 . .
C6 C7 C2 120.1(18) . .
C6 C7 H7 119.9 . .
C2 C7 H7 119.9 . .
C9 C8 C13 117.8(14) . .
C9 C8 P1 122.9(11) . .
C13 C8 P1 119.3(12) . .
C10 C9 C8 121.0(15) . .
C10 C9 H9 119.5 . .
C8 C9 H9 119.5 . .
C9 C10 C11 120.8(17) . .
C9 C10 H10 119.6 . .
C11 C10 H10 119.6 . .
C12 C11 C10 119.1(16) . .
C12 C11 H11 120.5 . .
C10 C11 H11 120.5 . .
C11 C12 C13 121.0(15) . .
C11 C12 H12 119.5 . .
C13 C12 H12 119.5 . .
C12 C13 C8 120.3(15) . .
C12 C13 H13 119.9 . .
C8 C13 H13 119.9 . .
Si1 C14 H14A 109.5 . .
Si1 C14 H14B 109.5 . .
H14A C14 H14B 109.5 . .
Si1 C14 H14C 109.5 . .
H14A C14 H14C 109.5 . .
H14B C14 H14C 109.5 . .
Si1 C15 H15A 109.5 . .
Si1 C15 H15B 109.5 . .
H15A C15 H15B 109.5 . .
Si1 C15 H15C 109.5 . .
H15A C15 H15C 109.5 . .
H15B C15 H15C 109.5 . .
Si1 C16 H16A 109.5 . .
Si1 C16 H16B 109.5 . .
H16A C16 H16B 109.5 . .
Si1 C16 H16C 109.5 . .
H16A C16 H16C 109.5 . .
H16B C16 H16C 109.5 . .
C18 C17 P2 125.6(18) . 8_575
C18 C17 P2 125.6(18) . .
C18 C17 Y1 137.6(14) . .
P2 C17 Y1 96.8(11) 8_575 .
P2 C17 Y1 96.8(11) . .
C17 C18 C19 115.2(18) . .
C17 C18 C20 106.8(16) . .
C19 C18 C20 108.3(15) . .
C17 C18 C20 106.8(16) . 8_575
C19 C18 C20 108.3(15) . 8_575
C20 C18 C20 111(2) . 8_575
C18 C19 H19A 109.5 . .
C18 C19 H19B 109.5 . .
C18 C19 H19C 109.5 . .
C18 C20 H20A 109.5 . .
C18 C20 H20B 109.5 . .
H20A C20 H20B 109.5 . .
C18 C20 H20C 109.5 . .
H20A C20 H20C 109.5 . .
H20B C20 H20C 109.5 . .

loop_
_geom_bond_atom_site_label_1
_geom_bond_atom_site_label_2
_geom_bond_distance
_geom_bond_site_symmetry_2
I1 Y1 2.937(2) .
Y1 N1 2.305(11) 8_575
Y1 N1 2.305(11) .
Y1 C17 2.36(3) .
Y1 C1 2.556(16) .
P1 N1 1.633(10) .
P1 C1 1.761(11) .
P1 C2 1.804(16) .
P1 C8 1.823(14) .
P2 P2 0.000(10) 8_575
P2 C17 1.71(2) .
P2 C1 1.82(2) .
Si1 N1 1.705(11) .
Si1 C14 1.856(18) .
Si1 C15 1.871(17) .
Si1 C16 1.883(19) .
C1 P1 1.761(11) 8_575
C1 P2 1.82(2) 8_575
C2 C3 1.35(2) .
C2 C7 1.388(18) .
C3 C4 1.42(3) .
C3 H3 0.9500 .
C4 C5 1.38(2) .
C4 H4 0.9500 .
C5 C6 1.37(3) .
C5 H5 0.9500 .
C6 C7 1.39(3) .
C6 H6 0.9500 .
C7 H7 0.9500 .
C8 C9 1.39(2) .
C8 C13 1.39(2) .
C9 C10 1.37(2) .
C9 H9 0.9500 .
C10 C11 1.38(2) .
C10 H10 0.9500 .
C11 C12 1.35(2) .
C11 H11 0.9500 .
C12 C13 1.39(2) .
C12 H12 0.9500 .
C13 H13 0.9500 .
C14 H14A 0.9800 .
C14 H14B 0.9800 .
C14 H14C 0.9800 .
C15 H15A 0.9800 .
C15 H15B 0.9800 .
C15 H15C 0.9800 .
C16 H16A 0.9800 .
C16 H16B 0.9800 .
C16 H16C 0.9800 .
C17 C18 1.41(4) .
C17 P2 1.71(2) 8_575
C18 C19 1.51(4) .
C18 C20 1.557(19) .
C18 C20 1.557(19) 8_575
C19 H19A 0.9800 .
C19 H19B 0.9800 .
C19 H19C 0.9800 .
C20 H20A 0.9800 .
C20 H20B 0.9800 .
C20 H20C 0.9800 .

loop_
_geom_torsion_atom_site_label_1
_geom_torsion_atom_site_label_2
_geom_torsion_atom_site_label_3
_geom_torsion_atom_site_label_4
_geom_torsion
_geom_torsion_site_symmetry_1
_geom_torsion_site_symmetry_4
C1 P1 N1 Si1 175.9(13) . .
C2 P1 N1 Si1 -56.3(15) . .
C8 P1 N1 Si1 61.2(15) . .
C1 P1 N1 Y1 -3.9(10) . .
C2 P1 N1 Y1 123.9(6) . .
C8 P1 N1 Y1 -118.6(6) . .
C14 Si1 N1 P1 8.3(17) . .
C15 Si1 N1 P1 128.1(13) . .
C16 Si1 N1 P1 -115.3(14) . .
C14 Si1 N1 Y1 -171.9(10) . .
C15 Si1 N1 Y1 -52.1(11) . .
C16 Si1 N1 Y1 64.5(10) . .
N1 Y1 N1 P1 -48.7(10) 8_575 .
C17 Y1 N1 P1 64.3(7) . .
C1 Y1 N1 P1 2.7(7) . .
I1 Y1 N1 P1 178.7(4) . .
N1 Y1 N1 Si1 131.4(6) 8_575 .
C17 Y1 N1 Si1 -115.6(9) . .
C1 Y1 N1 Si1 -177.1(11) . .
I1 Y1 N1 Si1 -1.1(10) . .
N1 P1 C1 P1 84.1(13) . 8_575
C2 P1 C1 P1 -41.2(14) . 8_575
C8 P1 C1 P1 -156.9(10) . 8_575
N1 P1 C1 P2 -81.5(11) . 8_575
C2 P1 C1 P2 153.2(8) . 8_575
C8 P1 C1 P2 37.5(11) . 8_575
N1 P1 C1 P2 -81.5(11) . .
C2 P1 C1 P2 153.2(8) . .
C8 P1 C1 P2 37.5(11) . .
N1 P1 C1 Y1 3.5(9) . .
C2 P1 C1 Y1 -121.8(6) . .
C8 P1 C1 Y1 122.5(6) . .
P2 P2 C1 P1 0.0(11) 8_575 8_575
C17 P2 C1 P1 -83.5(9) . 8_575
P2 P2 C1 P1 0.0(11) 8_575 .
C17 P2 C1 P1 83.5(9) . .
C17 P2 C1 P2 0(100) . 8_575
P2 P2 C1 Y1 0(100) 8_575 .
C17 P2 C1 Y1 0.0 . .
N1 Y1 C1 P1 2.5(6) 8_575 8_575
N1 Y1 C1 P1 -129.0(9) . 8_575
C17 Y1 C1 P1 116.8(7) . 8_575
N1 Y1 C1 P1 129.0(9) 8_575 .
N1 Y1 C1 P1 -2.5(6) . .
C17 Y1 C1 P1 -116.8(7) . .
N1 Y1 C1 P2 -114.2(4) 8_575 8_575
N1 Y1 C1 P2 114.2(4) . 8_575
N1 Y1 C1 P2 -114.2(4) 8_575 .
N1 Y1 C1 P2 114.2(4) . .
N1 P1 C2 C3 -17.4(19) . .
C1 P1 C2 C3 106.8(18) . .
C8 P1 C2 C3 -138.2(17) . .
N1 P1 C2 C7 162.5(15) . .
C1 P1 C2 C7 -73.3(17) . .
C8 P1 C2 C7 41.7(17) . .
C7 C2 C3 C4 0(4) . .
P1 C2 C3 C4 -180(2) . .
C2 C3 C4 C5 1(4) . .
C3 C4 C5 C6 0(4) . .
C4 C5 C6 C7 -1(3) . .
C5 C6 C7 C2 2(3) . .
C3 C2 C7 C6 -1(3) . .
P1 C2 C7 C6 179.0(15) . .
N1 P1 C8 C9 -11.1(16) . .
C1 P1 C8 C9 -128.3(15) . .
C2 P1 C8 C9 109.5(15) . .
N1 P1 C8 C13 166.8(12) . .
C1 P1 C8 C13 49.6(15) . .
C2 P1 C8 C13 -72.6(14) . .
C13 C8 C9 C10 2(3) . .
P1 C8 C9 C10 180.0(15) . .
C8 C9 C10 C11 1(3) . .
C9 C10 C11 C12 -3(3) . .
C10 C11 C12 C13 3(3) . .
C11 C12 C13 C8 0(3) . .
C9 C8 C13 C12 -3(2) . .
P1 C8 C13 C12 179.4(13) . .
P2 P2 C17 C18 0(100) 8_575 .
C1 P2 C17 C18 180.000(3) . .
C1 P2 C17 P2 0(100) . 8_575
P2 P2 C17 Y1 0.0(8) 8_575 .
C1 P2 C17 Y1 0.000(1) . .
N1 Y1 C17 C18 -118.9(3) 8_575 .
N1 Y1 C17 C18 118.9(3) . .
C1 Y1 C17 C18 180.000(4) . .
I1 Y1 C17 C18 0.000(4) . .
N1 Y1 C17 P2 61.1(3) 8_575 8_575
N1 Y1 C17 P2 -61.1(3) . 8_575
C1 Y1 C17 P2 0.0 . 8_575
I1 Y1 C17 P2 180.0 . 8_575
N1 Y1 C17 P2 61.1(3) 8_575 .
N1 Y1 C17 P2 -61.1(3) . .
C1 Y1 C17 P2 0.0 . .
I1 Y1 C17 P2 180.0 . .
P2 C17 C18 C19 0.000(4) 8_575 .
P2 C17 C18 C19 0.000(4) . .
Y1 C17 C18 C19 180.000(3) . .
P2 C17 C18 C20 120.3(12) 8_575 .
P2 C17 C18 C20 120.3(12) . .
Y1 C17 C18 C20 -59.7(12) . .
P2 C17 C18 C20 -120.3(12) 8_575 8_575
P2 C17 C18 C20 -120.3(12) . 8_575
Y1 C17 C18 C20 59.7(12) . 8_575
